data_7040664
loop_
_publ_author_name
'Peganova, Tat'yana A.'
'Sinopalnikova, Iana S.'
'Peregudov, Alexander S.'
'Fedyanin, Ivan V.'
'Demonceau, Albert'
'Ustynyuk, Nikolai A.'
'Kalsin, Alexander M.'

_publ_contact_author_email octy@xrlab.ineos.ac.ru
_publ_contact_author_name 'Fedyanin, Ivan V.'
_publ_section_title
;
 The half-sandwich 18- and 16-electron arene ruthenium iminophosphonamide
 complexes.
;
_journal_issue 42
_journal_name_full 'Dalton transactions (Cambridge, England : 2003)'
_journal_page_first 17030
_journal_page_last 17041
_journal_paper_doi 10.1039/c6dt03202h
_journal_volume 45
_journal_year 2016
_chemical_formula_moiety 'C32 H12 B F24, C26 H34 N2 P Ru'
_chemical_formula_sum 'C58 H46 B F24 N2 P Ru'
_chemical_formula_weight 1369.82
_chemical_name_systematic
;
 ?
;
_space_group_crystal_system monoclinic
_space_group_IT_number 14
_space_group_name_Hall '-P 2ybc'
_space_group_name_H-M_alt 'P 1 21/c 1'
_symmetry_space_group_name_Hall '-P 2ybc'
_symmetry_space_group_name_H-M 'P 1 21/c 1'
_atom_sites_solution_hydrogens geom
_audit_creation_method 'Modified SHELXL output'
_audit_update_record
;
2016-07-17 deposited with the CCDC.
2016-09-16 downloaded from the CCDC.
;
_cell_angle_alpha 90
_cell_angle_beta 108.197(2)
_cell_angle_gamma 90
_cell_formula_units_Z 4
_cell_length_a 12.2605(8)
_cell_length_b 28.9349(15)
_cell_length_c 17.1266(10)
_cell_measurement_reflns_used 5414
_cell_measurement_temperature 120(2)
_cell_measurement_theta_max 27.96
_cell_measurement_theta_min 2.95
_cell_volume 5771.9(6)
_computing_cell_refinement 'Bruker SAINT'
_computing_data_collection 'Bruker APEX2'
_computing_data_reduction 'Bruker SAINT'
_computing_molecular_graphics 'SHELXTL (Sheldrick, 2008b)'
_computing_publication_material 'SHELXTL (Sheldrick, 2008b)'
_computing_structure_refinement 'SHELXL (Sheldrick, 2015)'
_computing_structure_solution 'SHELXD (Sheldrick, 2010)'
_diffrn_ambient_temperature 120(2)
_diffrn_detector_type 'Bruker APEX II CCD area detector'
_diffrn_measured_fraction_theta_full 1.000
_diffrn_measured_fraction_theta_max 0.997
_diffrn_measurement_device_type 'Bruker SMART APEX II diffractometer'
_diffrn_measurement_method '\o scans'
_diffrn_radiation_type MoK\a
_diffrn_radiation_wavelength 0.71073
_diffrn_reflns_av_R_equivalents 0.0943
_diffrn_reflns_av_unetI/netI 0.1232
_diffrn_reflns_Laue_measured_fraction_full 1.000
_diffrn_reflns_Laue_measured_fraction_max 0.997
_diffrn_reflns_limit_h_max 16
_diffrn_reflns_limit_h_min -16
_diffrn_reflns_limit_k_max 38
_diffrn_reflns_limit_k_min -27
_diffrn_reflns_limit_l_max 22
_diffrn_reflns_limit_l_min -18
_diffrn_reflns_number 41189
_diffrn_reflns_point_group_measured_fraction_full 1.000
_diffrn_reflns_point_group_measured_fraction_max 0.997
_diffrn_reflns_theta_full 25.242
_diffrn_reflns_theta_max 27.967
_diffrn_reflns_theta_min 1.408
_exptl_absorpt_coefficient_mu 0.418
_exptl_absorpt_correction_T_max 0.689
_exptl_absorpt_correction_T_min 0.487
_exptl_absorpt_correction_type multi-scan
_exptl_absorpt_process_details 'SADABS (Sheldrick, 2008a)'
_exptl_crystal_colour orange
_exptl_crystal_density_diffrn 1.576
_exptl_crystal_description prism
_exptl_crystal_F_000 2752
_exptl_crystal_size_max 0.330
_exptl_crystal_size_mid 0.200
_exptl_crystal_size_min 0.170
_refine_diff_density_max 1.277
_refine_diff_density_min -0.863
_refine_diff_density_rms 0.113
_refine_ls_extinction_method none
_refine_ls_goodness_of_fit_ref 1.060
_refine_ls_hydrogen_treatment constr
_refine_ls_matrix_type full
_refine_ls_number_parameters 793
_refine_ls_number_reflns 13856
_refine_ls_number_restraints 0
_refine_ls_restrained_S_all 1.060
_refine_ls_R_factor_all 0.1344
_refine_ls_R_factor_gt 0.0653
_refine_ls_shift/su_max 0.002
_refine_ls_shift/su_mean 0.000
_refine_ls_structure_factor_coef Fsqd
_refine_ls_weighting_details 'w=1/[\s^2^(Fo^2^)+(0.0600P)^2^+1.2000P] where P=(Fo^2^+2Fc^2^)/3'
_refine_ls_weighting_scheme calc
_refine_ls_wR_factor_gt 0.1322
_refine_ls_wR_factor_ref 0.1570
_reflns_Friedel_coverage 0.000
_reflns_number_gt 7865
_reflns_number_total 13856
_reflns_threshold_expression 'I > 2\s(I)'
_cod_data_source_file c6dt03202h2.cif
_cod_data_source_block me_ph_barf
_cod_depositor_comments
;Adding full bibliography for 7040659--7040664.cif.

The following automatic conversions were performed:
data name '_publ_contact_name' replaced with
'_publ_contact_author_name' as specified in the replacement file
'/home/antanas/src/cod-tools/trunk/data/replacement-values/replacement_tags.lst'.

data
name '_publ_contact_email' replaced with '_publ_contact_author_email'
as specified in the replacement file
'/home/antanas/src/cod-tools/trunk/data/replacement-values/replacement_tags.lst'.

Automatic conversion script
Id: cif_correct_tags 4998 2017-03-02 13:24:31Z antanas 
;
_cod_database_code 7040664
_shelx_space_group_comment
;
The symmetry employed for this shelxl refinement is uniquely defined
by the following loop, which should always be used as a source of
symmetry information in preference to the above space-group names.
They are only intended as comments.
;
_shelx_estimated_absorpt_t_min 0.874
_shelx_estimated_absorpt_t_max 0.932
_shelxl_version_number 2014-3

loop_
_space_group_symop_operation_xyz
'x, y, z'
'-x, y+1/2, -z+1/2'
'-x, -y, -z'
'x, -y-1/2, z-1/2'

loop_
_atom_site_label
_atom_site_type_symbol
_atom_site_fract_x
_atom_site_fract_y
_atom_site_fract_z
_atom_site_U_iso_or_equiv
_atom_site_adp_type
_atom_site_occupancy
_atom_site_site_symmetry_order
_atom_site_calc_flag
_atom_site_refinement_flags_posn
_atom_site_refinement_flags_adp
Ru1 Ru 0.46350(3) 0.75866(2) 0.64275(2) 0.02009(10) Uani 1 1 d . .
P1 P 0.50527(9) 0.83790(4) 0.73000(7) 0.0190(3) Uani 1 1 d . .
N1 N 0.5744(3) 0.78960(12) 0.7408(2) 0.0247(9) Uani 1 1 d . .
N2 N 0.3932(3) 0.81976(12) 0.6581(2) 0.0215(8) Uani 1 1 d . .
C1 C 0.5632(4) 0.70436(16) 0.6050(3) 0.0290(11) Uani 1 1 d . .
C2 C 0.5048(4) 0.73255(16) 0.5370(3) 0.0289(11) Uani 1 1 d . .
C3 C 0.3834(4) 0.73907(16) 0.5148(3) 0.0296(11) Uani 1 1 d . .
C4 C 0.3211(4) 0.71762(17) 0.5628(3) 0.0320(12) Uani 1 1 d . .
C5 C 0.3823(4) 0.69245(16) 0.6339(3) 0.0330(12) Uani 1 1 d . .
C6 C 0.5034(4) 0.68519(16) 0.6548(3) 0.0324(12) Uani 1 1 d . .
C7 C 0.6925(4) 0.6983(2) 0.6266(4) 0.0507(16) Uani 1 1 d . .
H7A H 0.7092 0.6762 0.5884 0.076 Uiso 1 1 calc R U
H7B H 0.7235 0.6866 0.6829 0.076 Uiso 1 1 calc R U
H7C H 0.7280 0.7281 0.6223 0.076 Uiso 1 1 calc R U
C8 C 0.5700(5) 0.75556(19) 0.4864(4) 0.0459(14) Uani 1 1 d . .
H8A H 0.5748 0.7345 0.4428 0.069 Uiso 1 1 calc R U
H8B H 0.6475 0.7633 0.5216 0.069 Uiso 1 1 calc R U
H8C H 0.5300 0.7839 0.4618 0.069 Uiso 1 1 calc R U
C9 C 0.3232(5) 0.76950(19) 0.4433(3) 0.0497(16) Uani 1 1 d . .
H9A H 0.3168 0.7533 0.3918 0.075 Uiso 1 1 calc R U
H9B H 0.3673 0.7980 0.4459 0.075 Uiso 1 1 calc R U
H9C H 0.2463 0.7771 0.4455 0.075 Uiso 1 1 calc R U
C10 C 0.1926(4) 0.7235(2) 0.5426(4) 0.0534(17) Uani 1 1 d . .
H10A H 0.1576 0.6937 0.5476 0.080 Uiso 1 1 calc R U
H10B H 0.1604 0.7351 0.4863 0.080 Uiso 1 1 calc R U
H10C H 0.1765 0.7456 0.5810 0.080 Uiso 1 1 calc R U
C11 C 0.3180(5) 0.67320(19) 0.6891(4) 0.0505(16) Uani 1 1 d . .
H11A H 0.2853 0.6430 0.6683 0.076 Uiso 1 1 calc R U
H11B H 0.2560 0.6945 0.6898 0.076 Uiso 1 1 calc R U
H11C H 0.3709 0.6697 0.7450 0.076 Uiso 1 1 calc R U
C12 C 0.5648(5) 0.65831(19) 0.7322(4) 0.0513(16) Uani 1 1 d . .
H12A H 0.5277 0.6282 0.7308 0.077 Uiso 1 1 calc R U
H12B H 0.5611 0.6757 0.7805 0.077 Uiso 1 1 calc R U
H12C H 0.6453 0.6537 0.7354 0.077 Uiso 1 1 calc R U
C13 C 0.6890(4) 0.78085(16) 0.7970(3) 0.0301(11) Uani 1 1 d . .
H13A H 0.6949 0.7933 0.8514 0.045 Uiso 1 1 calc R U
H13B H 0.7460 0.7959 0.7762 0.045 Uiso 1 1 calc R U
H13C H 0.7033 0.7475 0.8012 0.045 Uiso 1 1 calc R U
C14 C 0.2987(4) 0.84858(16) 0.6100(3) 0.0297(11) Uani 1 1 d . .
H14A H 0.2932 0.8762 0.6417 0.045 Uiso 1 1 calc R U
H14B H 0.2268 0.8311 0.5970 0.045 Uiso 1 1 calc R U
H14C H 0.3126 0.8578 0.5588 0.045 Uiso 1 1 calc R U
C15 C 0.4763(4) 0.85623(14) 0.8211(3) 0.0217(10) Uani 1 1 d . .
C16 C 0.3743(4) 0.84289(15) 0.8346(3) 0.0246(10) Uani 1 1 d . .
H16A H 0.3197 0.8249 0.7946 0.029 Uiso 1 1 calc R U
C17 C 0.3527(4) 0.85590(16) 0.9061(3) 0.0312(12) Uani 1 1 d . .
H17A H 0.2828 0.8472 0.9149 0.037 Uiso 1 1 calc R U
C18 C 0.4331(4) 0.88167(16) 0.9651(3) 0.0331(12) Uani 1 1 d . .
H18A H 0.4184 0.8905 1.0143 0.040 Uiso 1 1 calc R U
C19 C 0.5345(4) 0.89436(16) 0.9522(3) 0.0321(12) Uani 1 1 d . .
H19A H 0.5897 0.9117 0.9930 0.039 Uiso 1 1 calc R U
C20 C 0.5568(4) 0.88230(15) 0.8811(3) 0.0278(11) Uani 1 1 d . .
H20A H 0.6265 0.8916 0.8725 0.033 Uiso 1 1 calc R U
C21 C 0.5797(4) 0.88411(15) 0.6993(3) 0.0217(10) Uani 1 1 d . .
C22 C 0.6573(4) 0.87363(17) 0.6579(3) 0.0270(11) Uani 1 1 d . .
H22A H 0.6711 0.8424 0.6468 0.032 Uiso 1 1 calc R U
C23 C 0.7150(4) 0.90916(18) 0.6326(3) 0.0318(12) Uani 1 1 d . .
H23A H 0.7686 0.9022 0.6045 0.038 Uiso 1 1 calc R U
C24 C 0.6942(4) 0.95443(19) 0.6485(3) 0.0351(13) Uani 1 1 d . .
H24A H 0.7346 0.9785 0.6318 0.042 Uiso 1 1 calc R U
C25 C 0.6168(4) 0.96514(17) 0.6878(3) 0.0309(12) Uani 1 1 d . .
H25A H 0.6021 0.9966 0.6971 0.037 Uiso 1 1 calc R U
C26 C 0.5594(4) 0.93043(15) 0.7140(3) 0.0239(10) Uani 1 1 d . .
H26A H 0.5061 0.9380 0.7421 0.029 Uiso 1 1 calc R U
B1S B 0.0299(4) 0.58157(16) 0.7665(3) 0.0173(10) Uani 1 1 d . .
C1S C -0.0104(3) 0.63132(14) 0.7931(3) 0.0181(9) Uani 1 1 d . .
C2S C -0.0651(4) 0.63494(14) 0.8533(3) 0.0199(9) Uani 1 1 d . .
H2SA H -0.0905 0.6074 0.8725 0.024 Uiso 1 1 calc R U
C3S C -0.0840(4) 0.67698(15) 0.8864(3) 0.0208(10) Uani 1 1 d . .
C4S C -0.0521(4) 0.71791(15) 0.8577(3) 0.0228(10) Uani 1 1 d . .
H4SA H -0.0659 0.7468 0.8794 0.027 Uiso 1 1 calc R U
C5S C -0.0003(4) 0.71599(14) 0.7975(3) 0.0204(10) Uani 1 1 d . .
C6S C 0.0215(4) 0.67379(14) 0.7659(3) 0.0205(10) Uani 1 1 d . .
H6SA H 0.0588 0.6736 0.7249 0.025 Uiso 1 1 calc R U
C7S C -0.1384(4) 0.67732(17) 0.9529(3) 0.0327(12) Uani 1 1 d . .
C8S C 0.0311(4) 0.75934(16) 0.7629(3) 0.0312(11) Uani 1 1 d . .
C9S C 0.0522(3) 0.58292(14) 0.6780(3) 0.0164(9) Uani 1 1 d . .
C10S C 0.1323(3) 0.55484(14) 0.6571(3) 0.0188(9) Uani 1 1 d . .
H10D H 0.1840 0.5369 0.6990 0.023 Uiso 1 1 calc R U
C11S C 0.1393(4) 0.55208(15) 0.5779(3) 0.0230(10) Uani 1 1 d . .
C12S C 0.0662(4) 0.57738(15) 0.5147(3) 0.0241(10) Uani 1 1 d . .
H12D H 0.0708 0.5754 0.4605 0.029 Uiso 1 1 calc R U
C13S C -0.0139(4) 0.60560(15) 0.5324(3) 0.0212(10) Uani 1 1 d . .
C14S C -0.0212(3) 0.60829(14) 0.6113(3) 0.0190(9) Uani 1 1 d . .
H14D H -0.0776 0.6279 0.6212 0.023 Uiso 1 1 calc R U
C15S C 0.2291(5) 0.5221(2) 0.5616(3) 0.0402(14) Uani 1 1 d . .
C16S C -0.0933(4) 0.63378(17) 0.4649(3) 0.0279(11) Uani 1 1 d . .
C17S C -0.0680(4) 0.54118(14) 0.7525(2) 0.0165(9) Uani 1 1 d . .
C18S C -0.1861(4) 0.54939(14) 0.7230(2) 0.0191(9) Uani 1 1 d . .
H18B H -0.2128 0.5804 0.7182 0.023 Uiso 1 1 calc R U
C19S C -0.2659(4) 0.51376(14) 0.7004(3) 0.0190(9) Uani 1 1 d . .
C20S C -0.2308(3) 0.46780(14) 0.7078(2) 0.0181(9) Uani 1 1 d . .
H20B H -0.2852 0.4434 0.6928 0.022 Uiso 1 1 calc R U
C21S C -0.1143(4) 0.45868(14) 0.7377(3) 0.0197(9) Uani 1 1 d . .
C22S C -0.0349(4) 0.49448(14) 0.7587(2) 0.0175(9) Uani 1 1 d . .
H22B H 0.0446 0.4871 0.7780 0.021 Uiso 1 1 calc R U
C23S C -0.3909(4) 0.52417(16) 0.6690(3) 0.0264(11) Uani 1 1 d . .
C24S C -0.0739(4) 0.41005(15) 0.7464(3) 0.0279(11) Uani 1 1 d . .
C25S C 0.1430(3) 0.56860(13) 0.8442(3) 0.0163(9) Uani 1 1 d . .
C26S C 0.1327(4) 0.54691(14) 0.9145(3) 0.0187(9) Uani 1 1 d . .
H26B H 0.0587 0.5376 0.9151 0.022 Uiso 1 1 calc R U
C27S C 0.2263(4) 0.53847(14) 0.9834(3) 0.0211(10) Uani 1 1 d . .
C28S C 0.3364(4) 0.55079(15) 0.9853(3) 0.0218(10) Uani 1 1 d . .
H28A H 0.4009 0.5444 1.0319 0.026 Uiso 1 1 calc R U
C29S C 0.3489(4) 0.57274(14) 0.9167(3) 0.0216(10) Uani 1 1 d . .
C30S C 0.2541(3) 0.58197(14) 0.8483(3) 0.0192(9) Uani 1 1 d . .
H30A H 0.2654 0.5979 0.8029 0.023 Uiso 1 1 calc R U
C31S C 0.2076(4) 0.51403(18) 1.0550(3) 0.0324(12) Uani 1 1 d . .
C32S C 0.4662(4) 0.58650(17) 0.9168(3) 0.0329(12) Uani 1 1 d . .
F1 F 0.0663(4) 0.79239(12) 0.8200(2) 0.0921(15) Uani 1 1 d . .
F2 F -0.0535(3) 0.77790(14) 0.7072(3) 0.1060(19) Uani 1 1 d . .
F3 F 0.1173(3) 0.75569(11) 0.7344(3) 0.0748(12) Uani 1 1 d . .
F4 F -0.1459(4) 0.71884(12) 0.9832(2) 0.0748(12) Uani 1 1 d . .
F5 F -0.2457(3) 0.66211(17) 0.9286(3) 0.0932(16) Uani 1 1 d . .
F6 F -0.0870(4) 0.65099(16) 1.0148(2) 0.1031(18) Uani 1 1 d . .
F7 F 0.2503(4) 0.48441(12) 0.6035(3) 0.0816(14) Uani 1 1 d . .
F8 F 0.2095(5) 0.5114(2) 0.4862(2) 0.173(3) Uani 1 1 d . .
F9 F 0.3292(4) 0.54248(15) 0.5831(4) 0.126(2) Uani 1 1 d . .
F10 F -0.0417(3) 0.66846(12) 0.4427(2) 0.0792(14) Uani 1 1 d . .
F11 F -0.1387(3) 0.60951(11) 0.39607(18) 0.0553(9) Uani 1 1 d . .
F12 F -0.1829(3) 0.64960(14) 0.48333(19) 0.0688(12) Uani 1 1 d . .
F13 F -0.4494(3) 0.49404(13) 0.6171(3) 0.120(2) Uani 1 1 d . .
F14 F -0.4137(2) 0.56510(10) 0.63323(19) 0.0438(8) Uani 1 1 d . .
F15 F -0.4389(3) 0.52691(15) 0.7282(2) 0.0787(14) Uani 1 1 d . .
F16 F 0.0302(3) 0.40424(11) 0.7897(4) 0.130(2) Uani 1 1 d . .
F17 F -0.1381(3) 0.38168(9) 0.7736(2) 0.0486(8) Uani 1 1 d . .
F18 F -0.0828(4) 0.39105(11) 0.6721(2) 0.0832(14) Uani 1 1 d . .
F19 F 0.1836(3) 0.46915(11) 1.0393(2) 0.0641(10) Uani 1 1 d . .
F20 F 0.1195(3) 0.53084(13) 1.07510(19) 0.0606(10) Uani 1 1 d . .
F21 F 0.2986(3) 0.51533(13) 1.12225(18) 0.0571(10) Uani 1 1 d . .
F22 F 0.4971(3) 0.62784(11) 0.9498(3) 0.0863(15) Uani 1 1 d . .
F23 F 0.4760(3) 0.58791(15) 0.8412(2) 0.0703(12) Uani 1 1 d . .
F24 F 0.5479(2) 0.55780(11) 0.95827(19) 0.0460(8) Uani 1 1 d . .

loop_
_atom_site_aniso_label
_atom_site_aniso_U_11
_atom_site_aniso_U_22
_atom_site_aniso_U_33
_atom_site_aniso_U_23
_atom_site_aniso_U_13
_atom_site_aniso_U_12
Ru1 0.02258(18) 0.01306(17) 0.0254(2) -0.00450(16) 0.00862(15) -0.00289(15)
P1 0.0206(6) 0.0130(6) 0.0234(6) -0.0026(5) 0.0071(5) -0.0010(4)
N1 0.0214(19) 0.022(2) 0.026(2) -0.0057(16) 0.0004(17) 0.0009(15)
N2 0.0202(19) 0.019(2) 0.023(2) -0.0011(16) 0.0027(16) 0.0026(15)
C1 0.037(3) 0.020(3) 0.033(3) -0.015(2) 0.014(2) -0.001(2)
C2 0.042(3) 0.022(3) 0.029(3) -0.011(2) 0.020(2) -0.011(2)
C3 0.042(3) 0.020(2) 0.023(3) -0.008(2) 0.005(2) -0.006(2)
C4 0.027(3) 0.028(3) 0.038(3) -0.020(2) 0.006(2) -0.013(2)
C5 0.048(3) 0.019(3) 0.037(3) -0.009(2) 0.021(3) -0.012(2)
C6 0.051(3) 0.012(2) 0.038(3) -0.009(2) 0.020(3) -0.002(2)
C7 0.043(3) 0.050(4) 0.064(4) -0.010(3) 0.023(3) 0.010(3)
C8 0.053(3) 0.039(3) 0.054(4) -0.005(3) 0.029(3) -0.005(3)
C9 0.059(4) 0.049(4) 0.032(3) -0.012(3) 0.001(3) -0.005(3)
C10 0.030(3) 0.070(4) 0.057(4) -0.021(3) 0.009(3) -0.015(3)
C11 0.069(4) 0.030(3) 0.066(4) -0.003(3) 0.040(3) -0.017(3)
C12 0.076(4) 0.031(3) 0.052(4) 0.010(3) 0.026(3) 0.009(3)
C13 0.028(3) 0.026(3) 0.029(3) -0.006(2) -0.001(2) 0.004(2)
C14 0.026(2) 0.025(3) 0.034(3) 0.002(2) 0.003(2) 0.007(2)
C15 0.028(2) 0.014(2) 0.023(3) 0.0039(18) 0.007(2) 0.0064(18)
C16 0.030(3) 0.015(2) 0.025(3) 0.0072(19) 0.004(2) 0.0054(19)
C17 0.038(3) 0.027(3) 0.035(3) 0.018(2) 0.020(2) 0.017(2)
C18 0.056(3) 0.024(3) 0.026(3) 0.006(2) 0.021(3) 0.014(2)
C19 0.051(3) 0.028(3) 0.016(3) -0.003(2) 0.009(2) -0.003(2)
C20 0.036(3) 0.020(3) 0.026(3) -0.0008(19) 0.008(2) -0.003(2)
C21 0.023(2) 0.022(3) 0.020(2) -0.0018(18) 0.006(2) -0.0034(18)
C22 0.030(3) 0.027(3) 0.025(3) -0.003(2) 0.010(2) 0.000(2)
C23 0.029(3) 0.041(3) 0.025(3) 0.003(2) 0.009(2) -0.007(2)
C24 0.034(3) 0.041(3) 0.027(3) 0.006(2) 0.003(2) -0.016(2)
C25 0.038(3) 0.023(3) 0.030(3) 0.004(2) 0.008(2) -0.007(2)
C26 0.026(2) 0.023(3) 0.020(3) -0.0008(19) 0.004(2) -0.0004(19)
B1S 0.023(2) 0.009(2) 0.018(3) -0.0003(19) 0.004(2) 0.0009(18)
C1S 0.017(2) 0.014(2) 0.019(2) 0.0016(17) 0.0005(18) 0.0016(16)
C2S 0.025(2) 0.014(2) 0.020(2) 0.0006(17) 0.0060(19) 0.0013(17)
C3S 0.020(2) 0.020(2) 0.021(2) -0.0009(18) 0.0042(19) 0.0054(17)
C4S 0.028(2) 0.011(2) 0.028(3) -0.0050(18) 0.006(2) 0.0034(18)
C5S 0.023(2) 0.009(2) 0.026(3) 0.0017(17) 0.003(2) 0.0010(17)
C6S 0.024(2) 0.017(2) 0.019(2) -0.0011(18) 0.005(2) 0.0003(17)
C7S 0.045(3) 0.030(3) 0.028(3) 0.004(2) 0.019(3) 0.011(2)
C8S 0.040(3) 0.012(2) 0.044(3) 0.001(2) 0.017(3) 0.001(2)
C9S 0.017(2) 0.012(2) 0.020(2) 0.0014(17) 0.0054(18) -0.0028(16)
C10S 0.018(2) 0.015(2) 0.023(2) 0.0058(18) 0.0062(19) -0.0008(16)
C11S 0.021(2) 0.025(3) 0.025(3) 0.0002(19) 0.009(2) 0.0000(18)
C12S 0.029(2) 0.030(3) 0.014(2) 0.0023(19) 0.008(2) 0.0003(19)
C13S 0.022(2) 0.023(3) 0.019(2) 0.0034(18) 0.006(2) -0.0031(18)
C14S 0.017(2) 0.018(2) 0.019(2) 0.0018(18) 0.0009(18) 0.0021(16)
C15S 0.040(3) 0.058(4) 0.029(3) 0.005(3) 0.021(3) 0.018(3)
C16S 0.026(3) 0.032(3) 0.024(3) 0.007(2) 0.005(2) 0.002(2)
C17S 0.027(2) 0.013(2) 0.012(2) 0.0015(16) 0.0094(18) 0.0006(17)
C18S 0.029(2) 0.013(2) 0.016(2) 0.0015(17) 0.0093(19) 0.0020(17)
C19S 0.022(2) 0.017(2) 0.018(2) 0.0019(17) 0.0068(19) -0.0007(17)
C20S 0.024(2) 0.015(2) 0.017(2) -0.0009(17) 0.0080(19) -0.0046(17)
C21S 0.028(2) 0.014(2) 0.018(2) -0.0018(17) 0.010(2) -0.0001(17)
C22S 0.021(2) 0.017(2) 0.014(2) -0.0007(17) 0.0051(18) 0.0018(17)
C23S 0.027(3) 0.019(3) 0.034(3) 0.001(2) 0.011(2) -0.0016(19)
C24S 0.029(3) 0.013(2) 0.043(3) 0.000(2) 0.014(2) -0.0003(19)
C25S 0.023(2) 0.008(2) 0.019(2) -0.0008(16) 0.0070(19) 0.0022(16)
C26S 0.025(2) 0.014(2) 0.019(2) -0.0037(17) 0.010(2) 0.0002(17)
C27S 0.034(3) 0.015(2) 0.017(2) -0.0001(17) 0.010(2) 0.0055(18)
C28S 0.027(2) 0.020(2) 0.015(2) 0.0035(18) 0.002(2) 0.0033(18)
C29S 0.026(2) 0.013(2) 0.023(3) -0.0030(18) 0.004(2) 0.0013(17)
C30S 0.024(2) 0.012(2) 0.019(2) 0.0038(17) 0.004(2) 0.0001(17)
C31S 0.033(3) 0.039(3) 0.025(3) 0.007(2) 0.009(2) 0.005(2)
C32S 0.027(3) 0.032(3) 0.033(3) 0.012(2) -0.001(2) -0.004(2)
F1 0.186(5) 0.024(2) 0.083(3) -0.0169(19) 0.066(3) -0.040(2)
F2 0.060(2) 0.081(3) 0.144(4) 0.095(3) -0.015(3) -0.015(2)
F3 0.099(3) 0.0228(18) 0.138(4) 0.018(2) 0.089(3) 0.0009(17)
F4 0.131(4) 0.041(2) 0.084(3) -0.0151(19) 0.079(3) 0.004(2)
F5 0.076(3) 0.148(4) 0.079(3) -0.045(3) 0.057(2) -0.049(3)
F6 0.154(4) 0.124(4) 0.060(3) 0.053(3) 0.075(3) 0.096(3)
F7 0.124(3) 0.048(2) 0.109(3) 0.036(2) 0.090(3) 0.053(2)
F8 0.179(5) 0.299(8) 0.036(2) 0.000(3) 0.026(3) 0.199(6)
F9 0.058(3) 0.065(3) 0.283(7) 0.016(4) 0.095(4) 0.019(2)
F10 0.057(2) 0.057(2) 0.090(3) 0.054(2) -0.026(2) -0.0244(18)
F11 0.063(2) 0.060(2) 0.0265(18) -0.0029(15) -0.0088(17) 0.0126(17)
F12 0.062(2) 0.116(3) 0.0291(19) 0.0257(19) 0.0150(17) 0.060(2)
F13 0.0277(19) 0.073(3) 0.207(5) -0.094(3) -0.038(3) 0.0170(18)
F14 0.0292(15) 0.0391(19) 0.056(2) 0.0287(15) 0.0036(15) 0.0029(13)
F15 0.041(2) 0.135(4) 0.075(3) 0.075(3) 0.0396(19) 0.044(2)
F16 0.039(2) 0.0108(18) 0.278(7) 0.015(3) -0.040(3) 0.0033(15)
F17 0.059(2) 0.0163(16) 0.079(2) 0.0120(15) 0.0336(18) 0.0000(13)
F18 0.168(4) 0.024(2) 0.093(3) 0.0063(18) 0.091(3) 0.022(2)
F19 0.111(3) 0.041(2) 0.047(2) 0.0147(16) 0.034(2) -0.0172(19)
F20 0.055(2) 0.104(3) 0.0344(19) 0.0242(19) 0.0310(17) 0.0268(19)
F21 0.0454(19) 0.095(3) 0.0242(18) 0.0220(17) 0.0019(16) -0.0039(18)
F22 0.042(2) 0.031(2) 0.185(5) -0.030(2) 0.035(2) -0.0200(16)
F23 0.0309(18) 0.132(4) 0.047(2) 0.036(2) 0.0104(16) -0.0122(19)
F24 0.0260(15) 0.056(2) 0.052(2) 0.0173(16) 0.0071(14) 0.0053(14)

loop_
_atom_type_symbol
_atom_type_description
_atom_type_scat_dispersion_real
_atom_type_scat_dispersion_imag
_atom_type_scat_source
C C 0.0033 0.0016 'International Tables Vol C Tables 4.2.6.8 and 6.1.1.4'
H H 0.0000 0.0000 'International Tables Vol C Tables 4.2.6.8 and 6.1.1.4'
B B 0.0013 0.0007 'International Tables Vol C Tables 4.2.6.8 and 6.1.1.4'
N N 0.0061 0.0033 'International Tables Vol C Tables 4.2.6.8 and 6.1.1.4'
F F 0.0171 0.0103 'International Tables Vol C Tables 4.2.6.8 and 6.1.1.4'
P P 0.1023 0.0942 'International Tables Vol C Tables 4.2.6.8 and 6.1.1.4'
Ru Ru -1.2594 0.8363 'International Tables Vol C Tables 4.2.6.8 and 6.1.1.4'

loop_
_geom_angle_atom_site_label_1
_geom_angle_atom_site_label_2
_geom_angle_atom_site_label_3
_geom_angle
N1 Ru1 N2 72.93(14)
N1 Ru1 C5 129.43(18)
N2 Ru1 C5 125.73(18)
N1 Ru1 C2 125.49(17)
N2 Ru1 C2 129.48(17)
C5 Ru1 C2 81.59(18)
N1 Ru1 C6 106.39(17)
N2 Ru1 C6 159.22(17)
C5 Ru1 C6 38.67(19)
C2 Ru1 C6 68.51(18)
N1 Ru1 C3 158.56(18)
N2 Ru1 C3 106.40(16)
C5 Ru1 C3 69.07(19)
C2 Ru1 C3 38.42(18)
C6 Ru1 C3 81.86(18)
N1 Ru1 C4 163.39(18)
N2 Ru1 C4 105.39(17)
C5 Ru1 C4 38.06(19)
C2 Ru1 C4 68.78(18)
C6 Ru1 C4 69.10(19)
C3 Ru1 C4 38.04(18)
N1 Ru1 C1 105.62(16)
N2 Ru1 C1 163.53(17)
C5 Ru1 C1 68.32(19)
C2 Ru1 C1 37.88(18)
C6 Ru1 C1 37.25(18)
C3 Ru1 C1 68.73(18)
C4 Ru1 C1 80.69(18)
N1 Ru1 P1 36.59(10)
N2 Ru1 P1 36.74(10)
C5 Ru1 P1 143.41(14)
C2 Ru1 P1 135.00(12)
C6 Ru1 P1 141.22(14)
C3 Ru1 P1 136.61(13)
C4 Ru1 P1 141.27(13)
C1 Ru1 P1 137.77(12)
N1 P1 N2 95.57(18)
N1 P1 C15 113.4(2)
N2 P1 C15 114.0(2)
N1 P1 C21 112.5(2)
N2 P1 C21 114.1(2)
C15 P1 C21 107.1(2)
N1 P1 Ru1 47.91(13)
N2 P1 Ru1 48.25(13)
C15 P1 Ru1 132.96(15)
C21 P1 Ru1 119.92(15)
C13 N1 P1 126.1(3)
C13 N1 Ru1 137.4(3)
P1 N1 Ru1 95.50(17)
C14 N2 P1 125.5(3)
C14 N2 Ru1 136.4(3)
P1 N2 Ru1 95.01(17)
C6 C1 C2 120.1(4)
C6 C1 C7 120.7(5)
C2 C1 C7 119.1(5)
C6 C1 Ru1 70.2(3)
C2 C1 Ru1 69.4(3)
C7 C1 Ru1 129.9(3)
C1 C2 C3 120.7(4)
C1 C2 C8 120.3(5)
C3 C2 C8 119.0(5)
C1 C2 Ru1 72.7(3)
C3 C2 Ru1 71.3(3)
C8 C2 Ru1 129.3(3)
C4 C3 C2 119.4(4)
C4 C3 C9 120.6(5)
C2 C3 C9 120.0(5)
C4 C3 Ru1 71.8(3)
C2 C3 Ru1 70.2(3)
C9 C3 Ru1 128.3(3)
C5 C4 C3 118.9(4)
C5 C4 C10 119.2(5)
C3 C4 C10 121.8(5)
C5 C4 Ru1 68.7(3)
C3 C4 Ru1 70.1(3)
C10 C4 Ru1 130.4(4)
C4 C5 C6 121.4(5)
C4 C5 C11 119.1(5)
C6 C5 C11 119.5(5)
C4 C5 Ru1 73.2(3)
C6 C5 Ru1 72.0(3)
C11 C5 Ru1 127.3(4)
C1 C6 C5 119.3(5)
C1 C6 C12 121.6(5)
C5 C6 C12 119.1(5)
C1 C6 Ru1 72.6(3)
C5 C6 Ru1 69.4(3)
C12 C6 Ru1 128.2(3)
C1 C7 H7A 109.5
C1 C7 H7B 109.5
H7A C7 H7B 109.5
C1 C7 H7C 109.5
H7A C7 H7C 109.5
H7B C7 H7C 109.5
C2 C8 H8A 109.5
C2 C8 H8B 109.5
H8A C8 H8B 109.5
C2 C8 H8C 109.5
H8A C8 H8C 109.5
H8B C8 H8C 109.5
C3 C9 H9A 109.5
C3 C9 H9B 109.5
H9A C9 H9B 109.5
C3 C9 H9C 109.5
H9A C9 H9C 109.5
H9B C9 H9C 109.5
C4 C10 H10A 109.5
C4 C10 H10B 109.5
H10A C10 H10B 109.5
C4 C10 H10C 109.5
H10A C10 H10C 109.5
H10B C10 H10C 109.5
C5 C11 H11A 109.5
C5 C11 H11B 109.5
H11A C11 H11B 109.5
C5 C11 H11C 109.5
H11A C11 H11C 109.5
H11B C11 H11C 109.5
C6 C12 H12A 109.5
C6 C12 H12B 109.5
H12A C12 H12B 109.5
C6 C12 H12C 109.5
H12A C12 H12C 109.5
H12B C12 H12C 109.5
N1 C13 H13A 109.5
N1 C13 H13B 109.5
H13A C13 H13B 109.5
N1 C13 H13C 109.5
H13A C13 H13C 109.5
H13B C13 H13C 109.5
N2 C14 H14A 109.5
N2 C14 H14B 109.5
H14A C14 H14B 109.5
N2 C14 H14C 109.5
H14A C14 H14C 109.5
H14B C14 H14C 109.5
C16 C15 C20 119.4(4)
C16 C15 P1 119.7(3)
C20 C15 P1 120.9(4)
C17 C16 C15 120.0(4)
C17 C16 H16A 120.0
C15 C16 H16A 120.0
C16 C17 C18 120.1(5)
C16 C17 H17A 119.9
C18 C17 H17A 119.9
C19 C18 C17 119.8(5)
C19 C18 H18A 120.1
C17 C18 H18A 120.1
C20 C19 C18 120.9(5)
C20 C19 H19A 119.5
C18 C19 H19A 119.5
C19 C20 C15 119.8(5)
C19 C20 H20A 120.1
C15 C20 H20A 120.1
C22 C21 C26 119.4(4)
C22 C21 P1 118.8(3)
C26 C21 P1 121.8(3)
C21 C22 C23 119.6(4)
C21 C22 H22A 120.2
C23 C22 H22A 120.2
C24 C23 C22 119.8(5)
C24 C23 H23A 120.1
C22 C23 H23A 120.1
C25 C24 C23 121.1(5)
C25 C24 H24A 119.5
C23 C24 H24A 119.5
C24 C25 C26 120.0(5)
C24 C25 H25A 120.0
C26 C25 H25A 120.0
C25 C26 C21 120.1(4)
C25 C26 H26A 120.0
C21 C26 H26A 120.0
C9S B1S C1S 113.2(3)
C9S B1S C25S 114.7(4)
C1S B1S C25S 103.2(3)
C9S B1S C17S 102.2(3)
C1S B1S C17S 113.5(3)
C25S B1S C17S 110.5(3)
C2S C1S C6S 115.1(4)
C2S C1S B1S 121.9(4)
C6S C1S B1S 122.4(4)
C3S C2S C1S 123.0(4)
C3S C2S H2SA 118.5
C1S C2S H2SA 118.5
C4S C3S C2S 120.2(4)
C4S C3S C7S 120.6(4)
C2S C3S C7S 119.2(4)
C5S C4S C3S 118.7(4)
C5S C4S H4SA 120.6
C3S C4S H4SA 120.6
C4S C5S C6S 121.1(4)
C4S C5S C8S 120.2(4)
C6S C5S C8S 118.6(4)
C5S C6S C1S 121.8(4)
C5S C6S H6SA 119.1
C1S C6S H6SA 119.1
F6 C7S F4 106.8(4)
F6 C7S F5 104.0(5)
F4 C7S F5 103.9(4)
F6 C7S C3S 113.7(4)
F4 C7S C3S 114.1(4)
F5 C7S C3S 113.3(4)
F2 C8S F3 108.5(5)
F2 C8S F1 104.2(5)
F3 C8S F1 102.6(4)
F2 C8S C5S 113.4(4)
F3 C8S C5S 115.0(4)
F1 C8S C5S 112.1(4)
C10S C9S C14S 114.3(4)
C10S C9S B1S 124.1(4)
C14S C9S B1S 121.0(4)
C11S C10S C9S 123.0(4)
C11S C10S H10D 118.5
C9S C10S H10D 118.5
C12S C11S C10S 120.8(4)
C12S C11S C15S 119.8(4)
C10S C11S C15S 119.3(4)
C11S C12S C13S 118.3(4)
C11S C12S H12D 120.9
C13S C12S H12D 120.9
C12S C13S C14S 120.9(4)
C12S C13S C16S 119.2(4)
C14S C13S C16S 119.9(4)
C13S C14S C9S 122.7(4)
C13S C14S H14D 118.7
C9S C14S H14D 118.7
F8 C15S F7 107.5(6)
F8 C15S F9 105.0(6)
F7 C15S F9 102.5(5)
F8 C15S C11S 114.4(4)
F7 C15S C11S 114.9(4)
F9 C15S C11S 111.5(5)
F10 C16S F12 108.6(4)
F10 C16S F11 104.7(4)
F12 C16S F11 104.2(4)
F10 C16S C13S 112.8(4)
F12 C16S C13S 113.2(4)
F11 C16S C13S 112.7(4)
C18S C17S C22S 115.7(4)
C18S C17S B1S 124.1(4)
C22S C17S B1S 119.6(4)
C19S C18S C17S 122.3(4)
C19S C18S H18B 118.8
C17S C18S H18B 118.8
C18S C19S C20S 120.8(4)
C18S C19S C23S 120.4(4)
C20S C19S C23S 118.8(4)
C21S C20S C19S 118.1(4)
C21S C20S H20B 121.0
C19S C20S H20B 121.0
C20S C21S C22S 120.8(4)
C20S C21S C24S 119.5(4)
C22S C21S C24S 119.7(4)
C21S C22S C17S 122.3(4)
C21S C22S H22B 118.9
C17S C22S H22B 118.9
F13 C23S F14 107.1(4)
F13 C23S F15 106.5(5)
F14 C23S F15 102.7(4)
F13 C23S C19S 113.6(4)
F14 C23S C19S 113.2(4)
F15 C23S C19S 112.9(4)
F16 C24S F17 108.3(4)
F16 C24S F18 105.4(5)
F17 C24S F18 101.4(4)
F16 C24S C21S 115.3(4)
F17 C24S C21S 114.1(4)
F18 C24S C21S 111.2(4)
C30S C25S C26S 115.5(4)
C30S C25S B1S 122.8(4)
C26S C25S B1S 121.4(4)
C27S C26S C25S 122.6(4)
C27S C26S H26B 118.7
C25S C26S H26B 118.7
C28S C27S C26S 121.0(4)
C28S C27S C31S 120.0(4)
C26S C27S C31S 118.9(4)
C29S C28S C27S 117.6(4)
C29S C28S H28A 121.2
C27S C28S H28A 121.2
C28S C29S C30S 121.0(4)
C28S C29S C32S 118.9(4)
C30S C29S C32S 120.1(4)
C29S C30S C25S 122.2(4)
C29S C30S H30A 118.9
C25S C30S H30A 118.9
F20 C31S F21 107.2(4)
F20 C31S F19 105.2(4)
F21 C31S F19 105.9(4)
F20 C31S C27S 112.7(4)
F21 C31S C27S 113.3(4)
F19 C31S C27S 112.1(4)
F24 C32S F22 105.7(4)
F24 C32S F23 104.9(4)
F22 C32S F23 106.6(4)
F24 C32S C29S 113.6(4)
F22 C32S C29S 112.8(4)
F23 C32S C29S 112.6(4)

loop_
_geom_bond_atom_site_label_1
_geom_bond_atom_site_label_2
_geom_bond_distance
Ru1 N1 2.011(4)
Ru1 N2 2.020(3)
Ru1 C5 2.142(5)
Ru1 C2 2.163(5)
Ru1 C6 2.177(5)
Ru1 C3 2.178(5)
Ru1 C4 2.201(4)
Ru1 C1 2.208(4)
Ru1 P1 2.6969(12)
P1 N1 1.615(4)
P1 N2 1.619(4)
P1 C15 1.786(5)
P1 C21 1.788(4)
N1 C13 1.456(5)
N2 C14 1.456(5)
C1 C6 1.400(7)
C1 C2 1.419(7)
C1 C7 1.521(7)
C2 C3 1.429(7)
C2 C8 1.505(7)
C3 C4 1.427(7)
C3 C9 1.502(7)
C4 C5 1.417(7)
C4 C10 1.513(7)
C5 C6 1.430(7)
C5 C11 1.514(7)
C6 C12 1.519(7)
C7 H7A 0.9800
C7 H7B 0.9800
C7 H7C 0.9800
C8 H8A 0.9800
C8 H8B 0.9800
C8 H8C 0.9800
C9 H9A 0.9800
C9 H9B 0.9800
C9 H9C 0.9800
C10 H10A 0.9800
C10 H10B 0.9800
C10 H10C 0.9800
C11 H11A 0.9800
C11 H11B 0.9800
C11 H11C 0.9800
C12 H12A 0.9800
C12 H12B 0.9800
C12 H12C 0.9800
C13 H13A 0.9800
C13 H13B 0.9800
C13 H13C 0.9800
C14 H14A 0.9800
C14 H14B 0.9800
C14 H14C 0.9800
C15 C16 1.395(6)
C15 C20 1.401(6)
C16 C17 1.384(6)
C16 H16A 0.9500
C17 C18 1.388(7)
C17 H17A 0.9500
C18 C19 1.378(7)
C18 H18A 0.9500
C19 C20 1.374(6)
C19 H19A 0.9500
C20 H20A 0.9500
C21 C22 1.387(6)
C21 C26 1.400(6)
C22 C23 1.391(6)
C22 H22A 0.9500
C23 C24 1.378(7)
C23 H23A 0.9500
C24 C25 1.359(7)
C24 H24A 0.9500
C25 C26 1.379(6)
C25 H25A 0.9500
C26 H26A 0.9500
B1S C9S 1.622(6)
B1S C1S 1.632(6)
B1S C25S 1.638(6)
B1S C17S 1.638(6)
C1S C2S 1.399(6)
C1S C6S 1.412(6)
C2S C3S 1.391(6)
C2S H2SA 0.9500
C3S C4S 1.384(6)
C3S C7S 1.489(6)
C4S C5S 1.371(6)
C4S H4SA 0.9500
C5S C6S 1.395(6)
C5S C8S 1.488(6)
C6S H6SA 0.9500
C7S F6 1.298(6)
C7S F4 1.323(6)
C7S F5 1.325(6)
C8S F2 1.287(6)
C8S F3 1.299(6)
C8S F1 1.340(6)
C9S C10S 1.404(6)
C9S C14S 1.418(6)
C10S C11S 1.388(6)
C10S H10D 0.9500
C11S C12S 1.380(6)
C11S C15S 1.495(6)
C12S C13S 1.382(6)
C12S H12D 0.9500
C13S C14S 1.385(6)
C13S C16S 1.498(6)
C14S H14D 0.9500
C15S F8 1.275(6)
C15S F7 1.287(6)
C15S F9 1.307(7)
C16S F10 1.304(5)
C16S F12 1.316(5)
C16S F11 1.336(5)
C17S C18S 1.397(6)
C17S C22S 1.405(6)
C18S C19S 1.391(6)
C18S H18B 0.9500
C19S C20S 1.392(6)
C19S C23S 1.488(6)
C20S C21S 1.383(6)
C20S H20B 0.9500
C21S C22S 1.390(6)
C21S C24S 1.484(6)
C22S H22B 0.9500
C23S F13 1.291(5)
C23S F14 1.323(5)
C23S F15 1.324(6)
C24S F16 1.271(5)
C24S F17 1.319(5)
C24S F18 1.360(6)
C25S C30S 1.396(6)
C25S C26S 1.398(6)
C26S C27S 1.387(6)
C26S H26B 0.9500
C27S C28S 1.387(6)
C27S C31S 1.493(6)
C28S C29S 1.385(6)
C28S H28A 0.9500
C29S C30S 1.395(6)
C29S C32S 1.492(6)
C30S H30A 0.9500
C31S F20 1.325(6)
C31S F21 1.330(5)
C31S F19 1.340(6)
C32S F24 1.324(5)
C32S F22 1.327(6)
C32S F23 1.338(6)

loop_
_geom_torsion_atom_site_label_1
_geom_torsion_atom_site_label_2
_geom_torsion_atom_site_label_3
_geom_torsion_atom_site_label_4
_geom_torsion
N2 P1 N1 C13 178.6(4)
C15 P1 N1 C13 -62.2(4)
C21 P1 N1 C13 59.6(4)
Ru1 P1 N1 C13 170.3(5)
N2 P1 N1 Ru1 8.3(2)
C15 P1 N1 Ru1 127.56(19)
C21 P1 N1 Ru1 -110.67(19)
N1 P1 N2 C14 -171.1(4)
C15 P1 N2 C14 70.2(4)
C21 P1 N2 C14 -53.3(4)
Ru1 P1 N2 C14 -162.8(5)
N1 P1 N2 Ru1 -8.3(2)
C15 P1 N2 Ru1 -127.02(18)
C21 P1 N2 Ru1 109.4(2)
C6 C1 C2 C3 -4.5(7)
C7 C1 C2 C3 179.9(4)
Ru1 C1 C2 C3 -54.9(4)
C6 C1 C2 C8 176.3(4)
C7 C1 C2 C8 0.7(7)
Ru1 C1 C2 C8 125.9(4)
C6 C1 C2 Ru1 50.5(4)
C7 C1 C2 Ru1 -125.1(4)
C1 C2 C3 C4 1.2(7)
C8 C2 C3 C4 -179.6(4)
Ru1 C2 C3 C4 -54.4(4)
C1 C2 C3 C9 179.2(4)
C8 C2 C3 C9 -1.6(7)
Ru1 C2 C3 C9 123.6(4)
C1 C2 C3 Ru1 55.6(4)
C8 C2 C3 Ru1 -125.2(4)
C2 C3 C4 C5 3.4(7)
C9 C3 C4 C5 -174.6(4)
Ru1 C3 C4 C5 -50.2(4)
C2 C3 C4 C10 179.6(4)
C9 C3 C4 C10 1.6(7)
Ru1 C3 C4 C10 125.9(5)
C2 C3 C4 Ru1 53.6(4)
C9 C3 C4 Ru1 -124.4(4)
C3 C4 C5 C6 -4.9(7)
C10 C4 C5 C6 178.8(4)
Ru1 C4 C5 C6 -55.8(4)
C3 C4 C5 C11 174.7(4)
C10 C4 C5 C11 -1.6(7)
Ru1 C4 C5 C11 123.8(4)
C3 C4 C5 Ru1 50.8(4)
C10 C4 C5 Ru1 -125.4(4)
C2 C1 C6 C5 3.0(7)
C7 C1 C6 C5 178.5(4)
Ru1 C1 C6 C5 53.1(4)
C2 C1 C6 C12 -174.7(4)
C7 C1 C6 C12 0.8(7)
Ru1 C1 C6 C12 -124.6(5)
C2 C1 C6 Ru1 -50.1(4)
C7 C1 C6 Ru1 125.4(4)
C4 C5 C6 C1 1.7(7)
C11 C5 C6 C1 -177.9(4)
Ru1 C5 C6 C1 -54.6(4)
C4 C5 C6 C12 179.5(4)
C11 C5 C6 C12 -0.1(7)
Ru1 C5 C6 C12 123.1(4)
C4 C5 C6 Ru1 56.3(4)
C11 C5 C6 Ru1 -123.3(4)
N1 P1 C15 C16 -90.7(4)
N2 P1 C15 C16 17.3(4)
C21 P1 C15 C16 144.5(3)
Ru1 P1 C15 C16 -37.2(4)
N1 P1 C15 C20 86.6(4)
N2 P1 C15 C20 -165.4(3)
C21 P1 C15 C20 -38.1(4)
Ru1 P1 C15 C20 140.1(3)
C20 C15 C16 C17 0.8(6)
P1 C15 C16 C17 178.2(3)
C15 C16 C17 C18 -0.9(6)
C16 C17 C18 C19 0.1(7)
C17 C18 C19 C20 0.7(7)
C18 C19 C20 C15 -0.8(7)
C16 C15 C20 C19 0.1(7)
P1 C15 C20 C19 -177.3(4)
N1 P1 C21 C22 24.8(4)
N2 P1 C21 C22 -82.7(4)
C15 P1 C21 C22 150.1(4)
Ru1 P1 C21 C22 -28.5(4)
N1 P1 C21 C26 -156.9(4)
N2 P1 C21 C26 95.6(4)
C15 P1 C21 C26 -31.6(4)
Ru1 P1 C21 C26 149.9(3)
C26 C21 C22 C23 0.9(7)
P1 C21 C22 C23 179.2(3)
C21 C22 C23 C24 -0.3(7)
C22 C23 C24 C25 -0.9(7)
C23 C24 C25 C26 1.5(7)
C24 C25 C26 C21 -0.9(7)
C22 C21 C26 C25 -0.3(7)
P1 C21 C26 C25 -178.6(3)
C9S B1S C1S C2S 161.1(4)
C25S B1S C1S C2S -74.4(5)
C17S B1S C1S C2S 45.3(5)
C9S B1S C1S C6S -27.9(5)
C25S B1S C1S C6S 96.6(5)
C17S B1S C1S C6S -143.8(4)
C6S C1S C2S C3S -2.0(6)
B1S C1S C2S C3S 169.6(4)
C1S C2S C3S C4S 2.5(6)
C1S C2S C3S C7S -177.3(4)
C2S C3S C4S C5S -1.0(6)
C7S C3S C4S C5S 178.8(4)
C3S C4S C5S C6S -0.7(7)
C3S C4S C5S C8S 177.6(4)
C4S C5S C6S C1S 1.1(7)
C8S C5S C6S C1S -177.3(4)
C2S C1S C6S C5S 0.2(6)
B1S C1S C6S C5S -171.3(4)
C4S C3S C7S F6 -126.5(5)
C2S C3S C7S F6 53.3(7)
C4S C3S C7S F4 -3.7(7)
C2S C3S C7S F4 176.1(4)
C4S C3S C7S F5 115.0(5)
C2S C3S C7S F5 -65.2(6)
C4S C5S C8S F2 -81.6(6)
C6S C5S C8S F2 96.8(6)
C4S C5S C8S F3 152.6(5)
C6S C5S C8S F3 -29.0(6)
C4S C5S C8S F1 36.0(6)
C6S C5S C8S F1 -145.6(5)
C1S B1S C9S C10S 149.7(4)
C25S B1S C9S C10S 31.7(6)
C17S B1S C9S C10S -87.9(4)
C1S B1S C9S C14S -39.8(5)
C25S B1S C9S C14S -157.8(4)
C17S B1S C9S C14S 82.6(4)
C14S C9S C10S C11S 0.0(6)
B1S C9S C10S C11S 171.1(4)
C9S C10S C11S C12S 0.0(7)
C9S C10S C11S C15S 178.6(4)
C10S C11S C12S C13S 0.2(7)
C15S C11S C12S C13S -178.5(4)
C11S C12S C13S C14S -0.3(7)
C11S C12S C13S C16S 179.3(4)
C12S C13S C14S C9S 0.3(7)
C16S C13S C14S C9S -179.3(4)
C10S C9S C14S C13S -0.2(6)
B1S C9S C14S C13S -171.6(4)
C12S C11S C15S F8 -20.3(8)
C10S C11S C15S F8 161.1(6)
C12S C11S C15S F7 -145.2(5)
C10S C11S C15S F7 36.1(7)
C12S C11S C15S F9 98.7(6)
C10S C11S C15S F9 -80.0(6)
C12S C13S C16S F10 -72.6(6)
C14S C13S C16S F10 107.0(5)
C12S C13S C16S F12 163.6(4)
C14S C13S C16S F12 -16.8(6)
C12S C13S C16S F11 45.6(6)
C14S C13S C16S F11 -134.7(4)
C9S B1S C17S C18S -89.9(5)
C1S B1S C17S C18S 32.3(6)
C25S B1S C17S C18S 147.7(4)
C9S B1S C17S C22S 80.6(4)
C1S B1S C17S C22S -157.2(4)
C25S B1S C17S C22S -41.9(5)
C22S C17S C18S C19S -0.6(6)
B1S C17S C18S C19S 170.1(4)
C17S C18S C19S C20S 1.2(7)
C17S C18S C19S C23S -179.8(4)
C18S C19S C20S C21S -0.5(6)
C23S C19S C20S C21S -179.5(4)
C19S C20S C21S C22S -0.8(6)
C19S C20S C21S C24S 180.0(4)
C20S C21S C22S C17S 1.4(6)
C24S C21S C22S C17S -179.4(4)
C18S C17S C22S C21S -0.6(6)
B1S C17S C22S C21S -171.8(4)
C18S C19S C23S F13 149.5(5)
C20S C19S C23S F13 -31.5(6)
C18S C19S C23S F14 27.1(6)
C20S C19S C23S F14 -153.9(4)
C18S C19S C23S F15 -89.1(5)
C20S C19S C23S F15 89.9(5)
C20S C21S C24S F16 -165.8(5)
C22S C21S C24S F16 14.9(7)
C20S C21S C24S F17 -39.6(6)
C22S C21S C24S F17 141.1(4)
C20S C21S C24S F18 74.3(5)
C22S C21S C24S F18 -105.0(5)
C9S B1S C25S C30S 34.1(5)
C1S B1S C25S C30S -89.5(5)
C17S B1S C25S C30S 148.9(4)
C9S B1S C25S C26S -152.0(4)
C1S B1S C25S C26S 84.5(4)
C17S B1S C25S C26S -37.2(5)
C30S C25S C26S C27S -1.0(6)
B1S C25S C26S C27S -175.3(4)
C25S C26S C27S C28S -1.0(6)
C25S C26S C27S C31S -178.5(4)
C26S C27S C28S C29S 1.5(6)
C31S C27S C28S C29S 179.0(4)
C27S C28S C29S C30S -0.1(6)
C27S C28S C29S C32S 179.9(4)
C28S C29S C30S C25S -1.9(6)
C32S C29S C30S C25S 178.1(4)
C26S C25S C30S C29S 2.3(6)
B1S C25S C30S C29S 176.6(4)
C28S C27S C31S F20 135.9(5)
C26S C27S C31S F20 -46.6(6)
C28S C27S C31S F21 14.0(6)
C26S C27S C31S F21 -168.5(4)
C28S C27S C31S F19 -105.7(5)
C26S C27S C31S F19 71.8(5)
C28S C29S C32S F24 33.3(6)
C30S C29S C32S F24 -146.7(4)
C28S C29S C32S F22 -87.0(5)
C30S C29S C32S F22 93.1(5)
C28S C29S C32S F23 152.4(4)
C30S C29S C32S F23 -27.6(6)
